data_7214069
loop_
_publ_author_name
'Clark, Ewan R.'
'Hayward, John J.'
'Leontowicz, Bryce J.'
'Eisler, Dana J.'
'Rawson, Jeremy M.'

_publ_section_title
;
 Syntheses of, and structural studies on, benzo-fused 1,2,4-thiadiazines
;
_journal_issue 9
_journal_name_full CrystEngComm
_journal_page_first 1755
_journal_paper_doi 10.1039/c3ce42205d
_journal_volume 16
_journal_year 2014
_chemical_formula_moiety 'C12 H9 N3 S'
_chemical_formula_sum 'C12 H9 N3 S'
_chemical_formula_weight 227.28
_chemical_name_systematic
; 
 ? 
;
_space_group_IT_number 19
_symmetry_cell_setting orthorhombic
_symmetry_space_group_name_Hall 'P 2ac 2ab'
_symmetry_space_group_name_H-M 'P 21 21 21'
_atom_sites_solution_hydrogens geom
_atom_sites_solution_primary direct
_atom_sites_solution_secondary difmap
_audit_creation_method SHELXL-97
_cell_angle_alpha 90.00
_cell_angle_beta 90.00
_cell_angle_gamma 90.00
_cell_formula_units_Z 4
_cell_length_a 4.8958(2)
_cell_length_b 13.2251(6)
_cell_length_c 15.7846(8)
_cell_measurement_reflns_used 11245
_cell_measurement_temperature 180(2)
_cell_measurement_theta_max 27.48
_cell_measurement_theta_min 1.02
_cell_volume 1022.01(8)
_computing_cell_refinement 'HKL Scalepack (Otwinowski & Minor 1997)'
_computing_data_collection 'Collect (Nonius B.V. 1998)'
_computing_data_reduction
;
 HKL Denzo and Scalepack (Otwinowski & Minor 1997)
;
_computing_publication_material 'SHELXL-97 (Sheldrick 1997)'
_computing_structure_refinement 'SHELXL-97 (Sheldrick 1997)'
_computing_structure_solution 'SIR-92 (Altomare et al. 1994)'
_diffrn_ambient_temperature 180(2)
_diffrn_measured_fraction_theta_full 0.990
_diffrn_measured_fraction_theta_max 0.990
_diffrn_measurement_device_type 'Nonius Kappa CCD'
_diffrn_measurement_method 'Thin slice \w and \f scans'
_diffrn_radiation_source 'fine-focus sealed tube'
_diffrn_radiation_type MoK\a
_diffrn_radiation_wavelength 0.71073
_diffrn_reflns_av_R_equivalents 0.0596
_diffrn_reflns_av_sigmaI/netI 0.0557
_diffrn_reflns_limit_h_max 6
_diffrn_reflns_limit_h_min -6
_diffrn_reflns_limit_k_max 17
_diffrn_reflns_limit_k_min -17
_diffrn_reflns_limit_l_max 20
_diffrn_reflns_limit_l_min -20
_diffrn_reflns_number 5661
_diffrn_reflns_theta_full 27.44
_diffrn_reflns_theta_max 27.44
_diffrn_reflns_theta_min 4.02
_exptl_absorpt_coefficient_mu 0.287
_exptl_absorpt_correction_T_max 1.003
_exptl_absorpt_correction_T_min 0.705
_exptl_absorpt_correction_type multi-scan
_exptl_absorpt_process_details
;
multi-scan from symmetry-related measurements 
 Sortav (Blessing 1995)
;
_exptl_crystal_colour red
_exptl_crystal_density_diffrn 1.477
_exptl_crystal_density_method 'not measured'
_exptl_crystal_description rod
_exptl_crystal_F_000 472
_exptl_crystal_size_max 0.37
_exptl_crystal_size_mid 0.07
_exptl_crystal_size_min 0.03
_refine_diff_density_max 0.334
_refine_diff_density_min -0.238
_refine_diff_density_rms 0.049
_refine_ls_abs_structure_details 'Flack H D (1983), Acta Cryst. A39, 876-881'
_refine_ls_abs_structure_Flack -0.01(11)
_refine_ls_extinction_method none
_refine_ls_goodness_of_fit_ref 1.095
_refine_ls_hydrogen_treatment mixed
_refine_ls_matrix_type full
_refine_ls_number_parameters 181
_refine_ls_number_reflns 2257
_refine_ls_number_restraints 0
_refine_ls_restrained_S_all 1.095
_refine_ls_R_factor_all 0.0547
_refine_ls_R_factor_gt 0.0451
_refine_ls_shift/su_max 0.001
_refine_ls_shift/su_mean 0.000
_refine_ls_structure_factor_coef Fsqd
_refine_ls_weighting_details 'calc w=1/[\s^2^(Fo^2^)+(0.0344P)^2^+0.4672P] where P=(Fo^2^+2Fc^2^)/3'
_refine_ls_weighting_scheme calc
_refine_ls_wR_factor_gt 0.1031
_refine_ls_wR_factor_ref 0.1102
_reflns_number_gt 2012
_reflns_number_total 2257
_reflns_threshold_expression >2sigma(I)
_cod_data_source_file c3ce42205d.txt
_cod_data_source_block compound_3
_cod_original_sg_symbol_H-M P2(1)2(1)2(1)
_cod_database_code 7214069

loop_
_symmetry_equiv_pos_as_xyz
'x, y, z'
'-x+1/2, -y, z+1/2'
'-x, y+1/2, -z+1/2'
'x+1/2, -y+1/2, -z'

loop_
_atom_site_label
_atom_site_type_symbol
_atom_site_fract_x
_atom_site_fract_y
_atom_site_fract_z
_atom_site_U_iso_or_equiv
_atom_site_adp_type
_atom_site_occupancy
_atom_site_symmetry_multiplicity
_atom_site_calc_flag
S1 S 0.83003(17) 0.59498(6) 0.66557(4) 0.0433(2) Uani 1 1 d
N1 N 1.0272(5) 0.4385(2) 0.54044(14) 0.0399(6) Uani 1 1 d
H1N H 1.094(7) 0.405(3) 0.507(2) 0.050(10) Uiso 1 1 d
N2 N 1.0733(4) 0.50618(17) 0.67870(13) 0.0336(5) Uani 1 1 d
N3 N 1.6114(5) 0.21820(18) 0.60276(14) 0.0404(6) Uani 1 1 d
C1 C 0.8198(6) 0.50223(19) 0.51023(15) 0.0329(5) Uani 1 1 d
C2 C 0.7075(5) 0.57721(19) 0.56153(15) 0.0326(5) Uani 1 1 d
C3 C 0.4983(6) 0.6382(2) 0.53052(18) 0.0391(6) Uani 1 1 d
H3 H 0.411(6) 0.686(2) 0.5717(19) 0.045(9) Uiso 1 1 d
C4 C 0.4047(6) 0.6260(2) 0.44795(18) 0.0440(7) Uani 1 1 d
H4 H 0.254(7) 0.670(3) 0.425(2) 0.060(10) Uiso 1 1 d
C5 C 0.5195(6) 0.5521(2) 0.39697(18) 0.0415(6) Uani 1 1 d
H5 H 0.457(6) 0.542(2) 0.3348(19) 0.039(7) Uiso 1 1 d
C6 C 0.7252(6) 0.4907(2) 0.42779(16) 0.0372(6) Uani 1 1 d
H6 H 0.812(6) 0.442(2) 0.3903(18) 0.040(7) Uiso 1 1 d
C7 C 1.1385(5) 0.44292(19) 0.61979(14) 0.0296(5) Uani 1 1 d
C8 C 1.3511(5) 0.36671(19) 0.64103(14) 0.0295(5) Uani 1 1 d
C9 C 1.4245(6) 0.2904(2) 0.58539(16) 0.0370(6) Uani 1 1 d
H9 H 1.347(7) 0.285(2) 0.5320(17) 0.036(7) Uiso 1 1 d
C11 C 1.7276(6) 0.2208(2) 0.67888(17) 0.0377(6) Uani 1 1 d
H11 H 1.863(8) 0.167(3) 0.693(2) 0.073(11) Uiso 1 1 d
C12 C 1.6722(6) 0.2938(2) 0.73811(16) 0.0389(6) Uani 1 1 d
H12 H 1.763(6) 0.296(2) 0.7892(19) 0.039(8) Uiso 1 1 d
C13 C 1.4823(5) 0.3685(2) 0.71934(16) 0.0344(6) Uani 1 1 d
H13 H 1.436(6) 0.420(3) 0.759(2) 0.053(9) Uiso 1 1 d

loop_
_atom_site_aniso_label
_atom_site_aniso_U_11
_atom_site_aniso_U_22
_atom_site_aniso_U_33
_atom_site_aniso_U_23
_atom_site_aniso_U_13
_atom_site_aniso_U_12
S1 0.0507(4) 0.0438(4) 0.0354(3) -0.0123(3) -0.0074(3) 0.0092(3)
N1 0.0487(14) 0.0423(13) 0.0288(11) -0.0079(10) -0.0060(10) 0.0123(12)
N2 0.0349(11) 0.0382(11) 0.0276(10) -0.0051(9) 0.0005(8) 0.0013(9)
N3 0.0485(14) 0.0411(12) 0.0314(11) -0.0042(10) -0.0002(10) 0.0058(11)
C1 0.0345(13) 0.0350(12) 0.0293(12) 0.0014(10) -0.0013(11) -0.0021(12)
C2 0.0339(13) 0.0332(13) 0.0308(11) -0.0014(9) -0.0004(10) -0.0042(10)
C3 0.0374(15) 0.0361(14) 0.0438(15) -0.0003(12) 0.0005(12) -0.0009(12)
C4 0.0445(17) 0.0429(16) 0.0444(15) 0.0042(12) -0.0059(12) 0.0048(13)
C5 0.0458(16) 0.0461(15) 0.0328(13) 0.0044(12) -0.0071(12) -0.0015(14)
C6 0.0433(15) 0.0388(14) 0.0296(13) -0.0008(11) -0.0018(11) 0.0009(12)
C7 0.0323(12) 0.0322(11) 0.0242(10) -0.0015(9) -0.0001(9) -0.0045(10)
C8 0.0297(12) 0.0329(12) 0.0258(10) 0.0005(9) 0.0027(9) -0.0031(11)
C9 0.0434(15) 0.0408(14) 0.0269(12) -0.0047(11) -0.0043(11) 0.0022(12)
C11 0.0389(15) 0.0413(15) 0.0328(13) -0.0006(11) -0.0040(11) 0.0010(12)
C12 0.0419(15) 0.0488(15) 0.0261(12) 0.0005(11) -0.0056(12) 0.0027(14)
C13 0.0375(14) 0.0399(14) 0.0257(12) -0.0038(11) 0.0014(10) 0.0005(12)

loop_
_atom_type_symbol
_atom_type_description
_atom_type_scat_dispersion_real
_atom_type_scat_dispersion_imag
_atom_type_scat_source
C C 0.0033 0.0016 'International Tables Vol C Tables 4.2.6.8 and 6.1.1.4'
H H 0.0000 0.0000 'International Tables Vol C Tables 4.2.6.8 and 6.1.1.4'
N N 0.0061 0.0033 'International Tables Vol C Tables 4.2.6.8 and 6.1.1.4'
S S 0.1246 0.1234 'International Tables Vol C Tables 4.2.6.8 and 6.1.1.4'

loop_
_geom_angle_atom_site_label_1
_geom_angle_atom_site_label_2
_geom_angle_atom_site_label_3
_geom_angle
N2 S1 C2 105.19(11)
C7 N1 C1 125.0(2)
C7 N1 H1N 119(3)
C1 N1 H1N 115(3)
C7 N2 S1 122.52(18)
C11 N3 C9 117.1(2)
C6 C1 C2 119.4(2)
C6 C1 N1 119.6(2)
C2 C1 N1 121.0(2)
C3 C2 C1 119.9(2)
C3 C2 S1 120.0(2)
C1 C2 S1 120.1(2)
C4 C3 C2 120.3(3)
C4 C3 H3 122.8(18)
C2 C3 H3 116.8(18)
C5 C4 C3 119.5(3)
C5 C4 H4 119(2)
C3 C4 H4 121(2)
C6 C5 C4 120.4(3)
C6 C5 H5 118.4(16)
C4 C5 H5 121.2(16)
C5 C6 C1 120.6(3)
C5 C6 H6 119.4(18)
C1 C6 H6 119.9(18)
N2 C7 N1 126.1(2)
N2 C7 C8 116.7(2)
N1 C7 C8 117.1(2)
C9 C8 C13 117.1(2)
C9 C8 C7 122.2(2)
C13 C8 C7 120.7(2)
N3 C9 C8 124.2(2)
N3 C9 H9 114.0(18)
C8 C9 H9 121.8(18)
N3 C11 C12 123.4(3)
N3 C11 H11 118(2)
C12 C11 H11 119(2)
C11 C12 C13 119.2(2)
C11 C12 H12 121.3(18)
C13 C12 H12 119.5(18)
C12 C13 C8 119.1(2)
C12 C13 H13 122(2)
C8 C13 H13 119(2)

loop_
_geom_bond_atom_site_label_1
_geom_bond_atom_site_label_2
_geom_bond_distance
S1 N2 1.686(2)
S1 C2 1.764(2)
N1 C7 1.367(3)
N1 C1 1.403(4)
N1 H1N 0.76(4)
N2 C7 1.291(3)
N3 C11 1.330(3)
N3 C9 1.350(4)
C1 C6 1.389(3)
C1 C2 1.393(3)
C2 C3 1.393(4)
C3 C4 1.391(4)
C3 H3 1.00(3)
C4 C5 1.385(4)
C4 H4 1.01(3)
C5 C6 1.382(4)
C5 H5 1.04(3)
C6 H6 0.97(3)
C7 C8 1.487(4)
C8 C9 1.386(3)
C8 C13 1.393(3)
C9 H9 0.93(3)
C11 C12 1.371(4)
C11 H11 1.00(4)
C12 C13 1.388(4)
C12 H12 0.92(3)
C13 H13 0.95(3)
